data_2209083
loop_
_publ_author_name
'Li, Yu-Guang'
'Zhu, Hai-Liang'
'Ai, Li'
'Huang, Wei-Na'

_publ_section_title
;
 4-Chloro-2-[(<i>E</i>)-(4-fluorophenyl)methyliminomethyl]phenol
;
_journal_coeditor_code BI2010
_journal_issue 6
_journal_name_full 'Acta Crystallographica Section E'
_journal_page_first o2219
_journal_page_last o2220
_journal_paper_doi 10.1107/S1600536806016588
_journal_volume 62
_journal_year 2006
_chemical_formula_iupac 'C14 H11 Cl F N O'
_chemical_formula_moiety 'C14 H11 Cl F N O'
_chemical_formula_sum 'C14 H11 Cl F N O'
_chemical_formula_weight 263.69
_chemical_name_systematic
;
4-Chloro-2-[(<i>E</i>)-(4-fluorophenyl)methyliminomethyl]phenol
;
_space_group_IT_number 14
_symmetry_cell_setting monoclinic
_symmetry_space_group_name_Hall '-P 2ybc'
_symmetry_space_group_name_H-M 'P 1 21/c 1'
_atom_sites_solution_hydrogens geom
_atom_sites_solution_primary direct
_atom_sites_solution_secondary difmap
_audit_creation_method SHELXL-97
_cell_angle_alpha 90.00
_cell_angle_beta 105.068(2)
_cell_angle_gamma 90.00
_cell_formula_units_Z 4
_cell_length_a 15.0408(17)
_cell_length_b 6.0375(7)
_cell_length_c 14.3943(17)
_cell_measurement_reflns_used 2681
_cell_measurement_temperature 292(2)
_cell_measurement_theta_max 23.39
_cell_measurement_theta_min 2.81
_cell_volume 1262.2(3)
_computing_cell_refinement 'SAINT (Bruker, 2003)'
_computing_data_collection 'SMART (Bruker, 2003)'
_computing_data_reduction SAINT
_computing_molecular_graphics 'SHELXTL (Sheldrick, 1997b)'
_computing_publication_material SHELXL97
_computing_structure_refinement 'SHELXL97 (Sheldrick, 1997a)'
_computing_structure_solution 'SHELXS97 (Sheldrick, 1997a)'
_diffrn_ambient_temperature 292(2)
_diffrn_measured_fraction_theta_full 0.993
_diffrn_measured_fraction_theta_max 0.993
_diffrn_measurement_device_type 'Bruker SMART APEX CCD'
_diffrn_measurement_method '\f and \w'
_diffrn_radiation_monochromator graphite
_diffrn_radiation_source 'fine-focus sealed tube'
_diffrn_radiation_type MoK\a
_diffrn_radiation_wavelength 0.71073
_diffrn_reflns_av_R_equivalents 0.0749
_diffrn_reflns_av_sigmaI/netI 0.0472
_diffrn_reflns_limit_h_max 19
_diffrn_reflns_limit_h_min -19
_diffrn_reflns_limit_k_max 7
_diffrn_reflns_limit_k_min -7
_diffrn_reflns_limit_l_max 18
_diffrn_reflns_limit_l_min -18
_diffrn_reflns_number 10448
_diffrn_reflns_theta_full 27.50
_diffrn_reflns_theta_max 27.50
_diffrn_reflns_theta_min 2.80
_diffrn_standards_number 0
_exptl_absorpt_coefficient_mu 0.301
_exptl_absorpt_correction_T_max 0.942
_exptl_absorpt_correction_T_min 0.930
_exptl_absorpt_correction_type multi-scan
_exptl_absorpt_process_details '(SADABS; Sheldrick, 1996)'
_exptl_crystal_colour yellow
_exptl_crystal_density_diffrn 1.388
_exptl_crystal_density_method 'not measured'
_exptl_crystal_description block
_exptl_crystal_F_000 544
_exptl_crystal_size_max 0.36
_exptl_crystal_size_mid 0.20
_exptl_crystal_size_min 0.20
_refine_diff_density_max 0.208
_refine_diff_density_min -0.232
_refine_ls_extinction_method none
_refine_ls_goodness_of_fit_ref 1.062
_refine_ls_hydrogen_treatment constr
_refine_ls_matrix_type full
_refine_ls_number_parameters 163
_refine_ls_number_reflns 2875
_refine_ls_number_restraints 0
_refine_ls_restrained_S_all 1.062
_refine_ls_R_factor_all 0.0811
_refine_ls_R_factor_gt 0.0577
_refine_ls_shift/su_max 0.000
_refine_ls_shift/su_mean 0.000
_refine_ls_structure_factor_coef Fsqd
_refine_ls_weighting_details 'calc w=1/[\s^2^(Fo^2^)+(0.0827P)^2^+0.0486P] where P=(Fo^2^+2Fc^2^)/3'
_refine_ls_weighting_scheme calc
_refine_ls_wR_factor_gt 0.1536
_refine_ls_wR_factor_ref 0.1709
_reflns_number_gt 1922
_reflns_number_total 2875
_reflns_threshold_expression I>2\s(I)
_cod_data_source_file bi2010.cif
_cod_data_source_block I
_cod_depositor_comments
;
The following automatic conversions were performed:
'_geom_bond_publ_flag' value 'Y' changed to 'y' according to
'/home/saulius/struct/CIF-dictionaries/cif_core.dic' dictionary named
'cif_core.dic' version 2.4.1 from 2010-06-29 (5
times).

'_geom_bond_publ_flag' value 'N' changed to 'n' according to
'/home/saulius/struct/CIF-dictionaries/cif_core.dic' dictionary named
'cif_core.dic' version 2.4.1 from 2010-06-29 (25
times).

'_geom_angle_publ_flag' value 'N' changed to 'n' according to
'/home/saulius/struct/CIF-dictionaries/cif_core.dic' dictionary named
'cif_core.dic' version 2.4.1 from 2010-06-29 (46
times).

'_geom_angle_publ_flag' value 'Y' changed to 'y' according to
'/home/saulius/struct/CIF-dictionaries/cif_core.dic' dictionary named
'cif_core.dic' version 2.4.1 from 2010-06-29.

'_geom_torsion_publ_flag'
value 'N' changed to 'n' according to
'/home/saulius/struct/CIF-dictionaries/cif_core.dic' dictionary named
'cif_core.dic' version 2.4.1 from 2010-06-29 (29 times).

Automatic conversion script
Id: cif_fix_enum 1527 2010-12-29 10:47:43Z saulius 

The following automatic conversions were performed:

'_geom_bond_publ_flag' value 'Y' changed to 'y' according to
/home/saulius/struct/CIF-dictionaries/cif_core.dic dictionary named
'cif_core.dic' version 2.4.1 from 2010-06-29 (5
times).

'_geom_bond_publ_flag' value 'N' changed to 'n' according to
/home/saulius/struct/CIF-dictionaries/cif_core.dic dictionary named
'cif_core.dic' version 2.4.1 from 2010-06-29 (25
times).

'_geom_angle_publ_flag' value 'N' changed to 'n' according
to /home/saulius/struct/CIF-dictionaries/cif_core.dic dictionary
named 'cif_core.dic' version 2.4.1 from 2010-06-29 (46
times).

'_geom_angle_publ_flag' value 'Y' changed to 'y' according
to /home/saulius/struct/CIF-dictionaries/cif_core.dic dictionary
named 'cif_core.dic' version 2.4.1 from
2010-06-29.

'_geom_torsion_publ_flag' value 'N' changed to 'n'
according to /home/saulius/struct/CIF-dictionaries/cif_core.dic
dictionary named 'cif_core.dic' version 2.4.1 from 2010-06-29 (29
times).

Automatic conversion script
Id: cif_fix_values 1715 2011-07-08 13:25:40Z adriana 
;
_cod_original_sg_symbol_H-M 'P 21/c'
_cod_database_code 2209083
_cod_database_fobs_code 2209083

loop_
_symmetry_equiv_pos_as_xyz
'x, y, z'
'-x, y+1/2, -z+1/2'
'-x, -y, -z'
'x, -y-1/2, z-1/2'

loop_
_atom_site_type_symbol
_atom_site_label
_atom_site_fract_x
_atom_site_fract_y
_atom_site_fract_z
_atom_site_U_iso_or_equiv
_atom_site_adp_type
_atom_site_calc_flag
_atom_site_refinement_flags
_atom_site_occupancy
Cl Cl1 0.24851(5) 0.68464(14) 0.06470(6) 0.1139(4) Uani d . 1
F F1 1.01699(12) 0.7386(3) 0.04864(15) 0.1338(7) Uani d . 1
O O1 0.59803(11) 0.2130(2) 0.12348(11) 0.0750(5) Uani d . 1
H H1 0.6408 0.2883 0.1547 0.113 Uiso calc R 1
N N1 0.67799(12) 0.5609(3) 0.21486(12) 0.0701(5) Uani d . 1
C C1 0.51900(14) 0.3260(3) 0.11112(13) 0.0549(5) Uani d . 1
C C2 0.43718(16) 0.2283(3) 0.05959(14) 0.0631(5) Uani d . 1
H H2 0.4382 0.0865 0.0346 0.076 Uiso calc R 1
C C3 0.35561(16) 0.3385(4) 0.04549(14) 0.0682(6) Uani d . 1
H H3 0.3014 0.2723 0.0106 0.082 Uiso calc R 1
C C4 0.35354(14) 0.5480(4) 0.08295(14) 0.0654(5) Uani d . 1
C C5 0.43266(14) 0.6485(3) 0.13421(13) 0.0587(5) Uani d . 1
H H5 0.4303 0.7893 0.1596 0.070 Uiso calc R 1
C C6 0.51639(12) 0.5403(3) 0.14833(11) 0.0518(4) Uani d . 1
C C7 0.60011(15) 0.6532(3) 0.19967(13) 0.0612(5) Uani d . 1
H H7 0.5963 0.7966 0.2219 0.073 Uiso calc R 1
C C8 0.75936(17) 0.6890(5) 0.26676(18) 0.0906(8) Uani d . 1
H H8A 0.7872 0.6187 0.3280 0.109 Uiso calc R 1
H H8B 0.7407 0.8374 0.2794 0.109 Uiso calc R 1
C C9 0.82871(13) 0.7014(4) 0.20768(15) 0.0655(5) Uani d . 1
C C10 0.83342(14) 0.8849(4) 0.15260(16) 0.0726(6) Uani d . 1
H H10 0.7934 1.0026 0.1521 0.087 Uiso calc R 1
C C11 0.89599(16) 0.8981(4) 0.09819(17) 0.0813(7) Uani d . 1
H H11 0.8984 1.0222 0.0606 0.098 Uiso calc R 1
C C12 0.95383(16) 0.7260(4) 0.10077(19) 0.0813(7) Uani d . 1
C C13 0.95139(16) 0.5403(4) 0.1529(2) 0.0885(7) Uani d . 1
H H13 0.9916 0.4235 0.1525 0.106 Uiso calc R 1
C C14 0.88822(16) 0.5291(4) 0.20623(17) 0.0807(7) Uani d . 1
H H14 0.8855 0.4025 0.2422 0.097 Uiso calc R 1

loop_
_atom_site_aniso_label
_atom_site_aniso_U_11
_atom_site_aniso_U_22
_atom_site_aniso_U_33
_atom_site_aniso_U_12
_atom_site_aniso_U_13
_atom_site_aniso_U_23
Cl1 0.0866(5) 0.1295(7) 0.1138(6) 0.0373(4) 0.0049(4) 0.0163(4)
F1 0.1051(12) 0.1633(17) 0.1581(17) -0.0184(12) 0.0791(13) -0.0171(13)
O1 0.0796(10) 0.0618(8) 0.0949(11) 0.0041(7) 0.0427(8) -0.0076(7)
N1 0.0696(11) 0.0839(12) 0.0617(10) -0.0179(10) 0.0258(8) -0.0046(9)
C1 0.0747(12) 0.0484(10) 0.0505(10) -0.0029(8) 0.0321(9) 0.0025(8)
C2 0.0871(15) 0.0545(10) 0.0557(11) -0.0164(10) 0.0327(10) -0.0120(8)
C3 0.0733(14) 0.0831(15) 0.0487(11) -0.0176(11) 0.0170(10) -0.0038(10)
C4 0.0721(13) 0.0717(13) 0.0511(11) 0.0087(10) 0.0140(9) 0.0114(10)
C5 0.0794(13) 0.0474(10) 0.0514(11) 0.0045(9) 0.0206(10) 0.0051(8)
C6 0.0701(12) 0.0474(10) 0.0426(9) -0.0067(8) 0.0228(8) 0.0027(7)
C7 0.0774(14) 0.0607(11) 0.0518(11) -0.0130(10) 0.0283(10) -0.0061(8)
C8 0.0767(15) 0.125(2) 0.0732(15) -0.0332(14) 0.0251(12) -0.0204(14)
C9 0.0540(11) 0.0785(14) 0.0600(12) -0.0127(10) 0.0077(9) -0.0066(10)
C10 0.0596(12) 0.0681(13) 0.0861(15) 0.0017(10) 0.0120(11) -0.0023(11)
C11 0.0756(15) 0.0806(15) 0.0878(16) -0.0103(12) 0.0215(12) 0.0141(13)
C12 0.0607(13) 0.0983(18) 0.0896(17) -0.0133(12) 0.0282(12) -0.0101(14)
C13 0.0649(14) 0.0821(16) 0.114(2) 0.0134(12) 0.0154(14) -0.0080(14)
C14 0.0788(15) 0.0740(14) 0.0817(16) -0.0070(12) 0.0070(12) 0.0139(11)

loop_
_atom_type_symbol
_atom_type_description
_atom_type_scat_dispersion_real
_atom_type_scat_dispersion_imag
_atom_type_scat_source
C C 0.0033 0.0016 'International Tables Vol C Tables 4.2.6.8 and 6.1.1.4'
H H 0.0000 0.0000 'International Tables Vol C Tables 4.2.6.8 and 6.1.1.4'
N N 0.0061 0.0033 'International Tables Vol C Tables 4.2.6.8 and 6.1.1.4'
O O 0.0106 0.0060 'International Tables Vol C Tables 4.2.6.8 and 6.1.1.4'
F F 0.0171 0.0103 'International Tables Vol C Tables 4.2.6.8 and 6.1.1.4'
Cl Cl 0.1484 0.1585 'International Tables Vol C Tables 4.2.6.8 and 6.1.1.4'

loop_
_geom_angle_atom_site_label_1
_geom_angle_atom_site_label_2
_geom_angle_atom_site_label_3
_geom_angle
_geom_angle_publ_flag
C1 O1 H1 109.5 n
C7 N1 C8 117.8(2) y
O1 C1 C2 119.04(17) n
O1 C1 C6 121.95(18) n
C2 C1 C6 119.01(19) n
C3 C2 C1 120.59(18) n
C3 C2 H2 119.7 n
C1 C2 H2 119.7 n
C2 C3 C4 120.0(2) n
C2 C3 H3 120.0 n
C4 C3 H3 120.0 n
C5 C4 C3 120.9(2) n
C5 C4 Cl1 119.95(17) n
C3 C4 Cl1 119.20(18) n
C4 C5 C6 119.99(18) n
C4 C5 H5 120.0 n
C6 C5 H5 120.0 n
C5 C6 C1 119.51(17) n
C5 C6 C7 119.19(17) n
C1 C6 C7 121.29(18) n
N1 C7 C6 121.52(18) n
N1 C7 H7 119.2 n
C6 C7 H7 119.2 n
N1 C8 C9 110.14(18) n
N1 C8 H8A 109.6 n
C9 C8 H8A 109.6 n
N1 C8 H8B 109.6 n
C9 C8 H8B 109.6 n
H8A C8 H8B 108.1 n
C10 C9 C14 118.0(2) n
C10 C9 C8 120.8(2) n
C14 C9 C8 121.2(2) n
C11 C10 C9 121.4(2) n
C11 C10 H10 119.3 n
C9 C10 H10 119.3 n
C12 C11 C10 118.1(2) n
C12 C11 H11 120.9 n
C10 C11 H11 120.9 n
C11 C12 C13 122.8(2) n
C11 C12 F1 118.7(2) n
C13 C12 F1 118.5(2) n
C12 C13 C14 118.3(2) n
C12 C13 H13 120.9 n
C14 C13 H13 120.9 n
C13 C14 C9 121.3(2) n
C13 C14 H14 119.3 n
C9 C14 H14 119.3 n

loop_
_geom_bond_atom_site_label_1
_geom_bond_atom_site_label_2
_geom_bond_distance
_geom_bond_publ_flag
Cl1 C4 1.741(2) y
F1 C12 1.357(3) y
O1 C1 1.342(2) y
O1 H1 0.820 n
N1 C7 1.264(3) y
N1 C8 1.476(3) y
C1 C2 1.392(3) n
C1 C6 1.405(2) n
C2 C3 1.364(3) n
C2 H2 0.930 n
C3 C4 1.378(3) n
C3 H3 0.930 n
C4 C5 1.368(3) n
C5 C6 1.386(3) n
C5 H5 0.930 n
C6 C7 1.453(2) n
C7 H7 0.930 n
C8 C9 1.509(3) n
C8 H8A 0.970 n
C8 H8B 0.970 n
C9 C10 1.375(3) n
C9 C14 1.376(3) n
C10 C11 1.374(3) n
C10 H10 0.930 n
C11 C12 1.350(3) n
C11 H11 0.930 n
C12 C13 1.355(4) n
C13 C14 1.369(3) n
C13 H13 0.930 n
C14 H14 0.930 n

loop_
_geom_hbond_atom_site_label_D
_geom_hbond_atom_site_label_H
_geom_hbond_atom_site_label_A
_geom_hbond_distance_DH
_geom_hbond_distance_HA
_geom_hbond_distance_DA
_geom_hbond_angle_DHA
O1 H1 N1 0.82 1.88 2.601(2) 147

loop_
_geom_torsion_atom_site_label_1
_geom_torsion_atom_site_label_2
_geom_torsion_atom_site_label_3
_geom_torsion_atom_site_label_4
_geom_torsion
_geom_torsion_publ_flag
O1 C1 C2 C3 -179.87(15) n
C6 C1 C2 C3 -0.1(3) n
C1 C2 C3 C4 -0.5(3) n
C2 C3 C4 C5 0.2(3) n
C2 C3 C4 Cl1 -179.57(15) n
C3 C4 C5 C6 0.5(3) n
Cl1 C4 C5 C6 -179.64(13) n
C4 C5 C6 C1 -1.1(3) n
C4 C5 C6 C7 177.57(16) n
O1 C1 C6 C5 -179.37(15) n
C2 C1 C6 C5 0.9(2) n
O1 C1 C6 C7 2.0(2) n
C2 C1 C6 C7 -177.77(16) n
C8 N1 C7 C6 179.40(17) n
C5 C6 C7 N1 179.55(16) n
C1 C6 C7 N1 -1.8(3) n
C7 N1 C8 C9 -124.1(2) n
N1 C8 C9 C10 98.2(3) n
N1 C8 C9 C14 -81.0(3) n
C14 C9 C10 C11 -0.6(3) n
C8 C9 C10 C11 -179.8(2) n
C9 C10 C11 C12 -0.6(4) n
C10 C11 C12 C13 1.4(4) n
C10 C11 C12 F1 -178.9(2) n
C11 C12 C13 C14 -0.9(4) n
F1 C12 C13 C14 179.3(2) n
C12 C13 C14 C9 -0.3(4) n
C10 C9 C14 C13 1.0(3) n
C8 C9 C14 C13 -179.8(2) n

loop_
_cod_related_entry_id
_cod_related_entry_database
_cod_related_entry_code
1 ChemSpider 30654957
